data_2215238
loop_
_publ_author_name
'Wen, Decai'
'Ying, Shaoming'

_publ_section_title Aquabis(5-chlorosalicylato-\k<i>O</i>)(1,10-phenanthroline-\k^2^<i>N</i>,<i>N</i>')zinc(II)
_journal_coeditor_code OM2150
_journal_issue 9
_journal_name_full 'Acta Crystallographica Section E'
_journal_page_first m2407
_journal_page_last m2408
_journal_paper_doi 10.1107/S1600536807040937
_journal_volume 63
_journal_year 2007
_chemical_formula_iupac '[Zn (C7 H4 Cl O3)2 (C12 H8 N2) (H2 O)]'
_chemical_formula_moiety 'C26 H18 Cl2 N2 O7 Zn'
_chemical_formula_sum 'C26 H18 Cl2 N2 O7 Zn'
_chemical_formula_weight 606.69
_chemical_name_systematic
;
Aquabis(5-chlorosalicylato-\kO)(1,10-phenanthroline-\k^2^N,N')zinc(II)
;
_space_group_IT_number 2
_symmetry_cell_setting triclinic
_symmetry_space_group_name_Hall '-P 1'
_symmetry_space_group_name_H-M 'P -1'
_atom_sites_solution_hydrogens geom
_atom_sites_solution_primary direct
_atom_sites_solution_secondary difmap
_audit_creation_method SHELXL-97
_cell_angle_alpha 72.06(2)
_cell_angle_beta 76.98(2)
_cell_angle_gamma 81.592(19)
_cell_formula_units_Z 2
_cell_length_a 8.681(4)
_cell_length_b 11.777(6)
_cell_length_c 12.982(9)
_cell_measurement_reflns_used 5553
_cell_measurement_temperature 293(2)
_cell_measurement_theta_max 27.48
_cell_measurement_theta_min 3.15
_cell_volume 1226.0(12)
_computing_cell_refinement 'TEXRAY (Molecular Structure Corporation, 1999)'
_computing_data_collection 'TEXRAY (Molecular Structure Corporation, 1999)'
_computing_data_reduction 'TEXSAN (Molecular Structure Corporation, 1999)'
_computing_molecular_graphics 'ORTEX (McArdle, 1995)'
_computing_publication_material 'SHELXL97 (Sheldrick, 1997)'
_computing_structure_refinement 'SHELXL97 (Sheldrick, 1997)'
_computing_structure_solution 'SHELXS97 (Sheldrick, 1997)'
_diffrn_ambient_temperature 293(2)
_diffrn_measured_fraction_theta_full 0.990
_diffrn_measured_fraction_theta_max 0.990
_diffrn_measurement_device_type 'Rigaku R-AXIS RAPID Weissenberg IP'
_diffrn_measurement_method \w
_diffrn_radiation_monochromator graphite
_diffrn_radiation_source 'fine-focus sealed tube'
_diffrn_radiation_type MoK\a
_diffrn_radiation_wavelength 0.71073
_diffrn_reflns_av_R_equivalents 0.0485
_diffrn_reflns_av_sigmaI/netI 0.0682
_diffrn_reflns_limit_h_max 9
_diffrn_reflns_limit_h_min -11
_diffrn_reflns_limit_k_max 14
_diffrn_reflns_limit_k_min -15
_diffrn_reflns_limit_l_max 16
_diffrn_reflns_limit_l_min -16
_diffrn_reflns_number 12131
_diffrn_reflns_theta_full 27.48
_diffrn_reflns_theta_max 27.48
_diffrn_reflns_theta_min 3.15
_exptl_absorpt_coefficient_mu 1.271
_exptl_absorpt_correction_type none
_exptl_crystal_colour colourless
_exptl_crystal_density_diffrn 1.644
_exptl_crystal_density_method 'not measured'
_exptl_crystal_description block
_exptl_crystal_F_000 616
_exptl_crystal_size_max 0.28
_exptl_crystal_size_mid 0.26
_exptl_crystal_size_min 0.25
_refine_diff_density_max 0.539
_refine_diff_density_min -0.444
_refine_ls_extinction_method none
_refine_ls_goodness_of_fit_ref 1.041
_refine_ls_hydrogen_treatment mixed
_refine_ls_matrix_type full
_refine_ls_number_parameters 355
_refine_ls_number_reflns 5553
_refine_ls_number_restraints 4
_refine_ls_restrained_S_all 1.041
_refine_ls_R_factor_all 0.0504
_refine_ls_R_factor_gt 0.0365
_refine_ls_shift/su_max 0.002
_refine_ls_shift/su_mean 0.000
_refine_ls_structure_factor_coef Fsqd
_refine_ls_weighting_details 'calc w=1/[\s^2^(Fo^2^)+(0.0162P)^2^+0.2964P] where P=(Fo^2^+2Fc^2^)/3'
_refine_ls_weighting_scheme calc
_refine_ls_wR_factor_gt 0.0781
_refine_ls_wR_factor_ref 0.0838
_reflns_number_gt 4462
_reflns_number_total 5553
_reflns_threshold_expression I>2\s(I)
_cod_data_source_file om2150.cif
_cod_data_source_block I
_cod_original_cell_volume 1225.9(12)
_cod_database_code 2215238
_cod_database_fobs_code 2215238

loop_
_symmetry_equiv_pos_as_xyz
'x, y, z'
'-x, -y, -z'

loop_
_atom_site_type_symbol
_atom_site_label
_atom_site_fract_x
_atom_site_fract_y
_atom_site_fract_z
_atom_site_U_iso_or_equiv
_atom_site_adp_type
_atom_site_calc_flag
_atom_site_refinement_flags
_atom_site_occupancy
Zn Zn1 0.64074(3) 0.98442(2) 0.813250(19) 0.03415(9) Uani d . 1
N N1 0.5901(2) 1.07549(15) 0.65649(14) 0.0353(4) Uani d . 1
N N2 0.8038(2) 0.88896(14) 0.71017(14) 0.0333(4) Uani d . 1
O O1 0.7926(2) 1.09096(14) 0.81791(15) 0.0494(4) Uani d . 1
O O2 0.7919(2) 1.05973(15) 0.99631(15) 0.0510(4) Uani d . 1
O O3 0.9882(2) 1.15930(17) 1.05330(15) 0.0578(5) Uani d D 1
H H3A 0.917(2) 1.115(2) 1.058(3) 0.069 Uiso d D 1
O O4 0.57974(18) 0.83560(12) 0.93499(11) 0.0373(3) Uani d . 1
O O5 0.4509(2) 0.80266(16) 0.81983(14) 0.0563(5) Uani d . 1
O O6 0.2744(3) 0.6264(2) 0.8834(2) 0.0726(6) Uani d D 1
H H6A 0.317(4) 0.6903(18) 0.843(3) 0.087 Uiso d D 1
C C1 0.9516(2) 1.20453(18) 0.86614(18) 0.0348(5) Uani d . 1
C C2 1.0224(3) 1.2225(2) 0.9464(2) 0.0418(5) Uani d . 1
C C3 1.1299(3) 1.3083(2) 0.9158(2) 0.0527(6) Uani d . 1
H H3 1.1788 1.3186 0.9688 0.063 Uiso calc R 1
C C4 1.1657(3) 1.3782(2) 0.8093(3) 0.0540(7) Uani d . 1
H H4 1.2380 1.4358 0.7900 0.065 Uiso calc R 1
C C5 1.0934(3) 1.3625(2) 0.7307(2) 0.0423(5) Uani d . 1
C C6 0.9881(3) 1.27671(19) 0.75859(19) 0.0385(5) Uani d . 1
H H6 0.9407 1.2669 0.7047 0.046 Uiso calc R 1
C C7 0.8372(2) 1.11091(19) 0.8966(2) 0.0380(5) Uani d . 1
C C8 0.4146(2) 0.67431(18) 1.00260(18) 0.0359(5) Uani d . 1
C C9 0.3112(3) 0.6059(2) 0.9838(2) 0.0502(6) Uani d . 1
C C10 0.2413(3) 0.5146(2) 1.0708(3) 0.0643(8) Uani d . 1
H H10 0.1718 0.4693 1.0586 0.077 Uiso calc R 1
C C11 0.2734(3) 0.4907(2) 1.1739(3) 0.0660(9) Uani d . 1
H H11 0.2261 0.4293 1.2315 0.079 Uiso calc R 1
C C12 0.3758(3) 0.5577(2) 1.1922(2) 0.0522(7) Uani d . 1
C C13 0.4467(3) 0.64840(19) 1.10822(18) 0.0400(5) Uani d . 1
H H13 0.5164 0.6926 1.1218 0.048 Uiso calc R 1
C C14 0.4861(2) 0.77654(18) 0.91259(17) 0.0356(5) Uani d . 1
C C15 0.4887(3) 1.1706(2) 0.63063(19) 0.0463(6) Uani d . 1
H H15 0.4287 1.2009 0.6868 0.056 Uiso calc R 1
C C16 0.4683(3) 1.2270(2) 0.5230(2) 0.0529(6) Uani d . 1
H H16 0.3968 1.2942 0.5080 0.064 Uiso calc R 1
C C17 0.5538(3) 1.1834(2) 0.4396(2) 0.0501(6) Uani d . 1
H H17 0.5398 1.2196 0.3674 0.060 Uiso calc R 1
C C18 0.6633(3) 1.0831(2) 0.46356(18) 0.0400(5) Uani d . 1
C C19 0.7607(3) 1.0325(2) 0.38123(19) 0.0489(6) Uani d . 1
H H19 0.7508 1.0655 0.3078 0.059 Uiso calc R 1
C C20 0.8664(3) 0.9377(2) 0.40863(19) 0.0497(6) Uani d . 1
H H20 0.9288 0.9068 0.3536 0.060 Uiso calc R 1
C C21 0.8846(3) 0.8841(2) 0.52007(18) 0.0403(5) Uani d . 1
C C22 0.9915(3) 0.7849(2) 0.5542(2) 0.0495(6) Uani d . 1
H H22 1.0534 0.7483 0.5030 0.059 Uiso calc R 1
C C23 1.0045(3) 0.7421(2) 0.6625(2) 0.0481(6) Uani d . 1
H H23 1.0762 0.6771 0.6854 0.058 Uiso calc R 1
C C24 0.9086(3) 0.79723(19) 0.73877(19) 0.0408(5) Uani d . 1
H H24 0.9190 0.7683 0.8123 0.049 Uiso calc R 1
C C25 0.7908(2) 0.93152(17) 0.60344(17) 0.0324(4) Uani d . 1
C C26 0.6781(2) 1.03261(18) 0.57349(17) 0.0331(4) Uani d . 1
Cl Cl1 1.13591(10) 1.45253(6) 0.59530(6) 0.0686(2) Uani d . 1
Cl Cl2 0.41211(12) 0.52968(9) 1.32473(7) 0.0937(3) Uani d . 1
O O7 0.4401(2) 1.07947(14) 0.88416(13) 0.0429(4) Uani d D 1
H H7B 0.364(2) 1.0363(18) 0.915(2) 0.051 Uiso d D 1
H H7A 0.455(3) 1.108(2) 0.9330(17) 0.051 Uiso d D 1

loop_
_atom_site_aniso_label
_atom_site_aniso_U_11
_atom_site_aniso_U_22
_atom_site_aniso_U_33
_atom_site_aniso_U_12
_atom_site_aniso_U_13
_atom_site_aniso_U_23
Zn1 0.04762(15) 0.03512(13) 0.01979(12) -0.01181(11) -0.00212(10) -0.00721(9)
N1 0.0421(9) 0.0392(9) 0.0238(9) -0.0076(9) -0.0023(7) -0.0088(7)
N2 0.0397(9) 0.0355(9) 0.0251(9) -0.0125(8) -0.0022(7) -0.0080(7)
O1 0.0595(10) 0.0475(9) 0.0518(11) -0.0156(8) -0.0167(8) -0.0198(8)
O2 0.0553(10) 0.0515(9) 0.0451(11) -0.0131(8) 0.0009(8) -0.0158(8)
O3 0.0748(13) 0.0657(11) 0.0397(10) -0.0093(10) -0.0192(9) -0.0176(9)
O4 0.0483(8) 0.0349(7) 0.0252(8) -0.0110(7) -0.0010(6) -0.0045(6)
O5 0.0710(11) 0.0678(11) 0.0312(9) -0.0140(10) -0.0138(8) -0.0091(8)
O6 0.0778(14) 0.0823(14) 0.0773(17) -0.0227(12) -0.0165(12) -0.0426(13)
C1 0.0333(10) 0.0362(10) 0.0398(12) 0.0021(10) -0.0085(9) -0.0189(9)
C2 0.0433(12) 0.0470(12) 0.0422(13) 0.0039(11) -0.0148(10) -0.0214(10)
C3 0.0488(13) 0.0626(15) 0.0601(18) -0.0070(13) -0.0238(13) -0.0262(13)
C4 0.0394(12) 0.0540(15) 0.075(2) -0.0095(12) -0.0121(13) -0.0238(14)
C5 0.0390(11) 0.0421(11) 0.0443(14) -0.0016(11) -0.0036(10) -0.0140(10)
C6 0.0407(11) 0.0408(11) 0.0390(13) 0.0030(10) -0.0111(10) -0.0191(9)
C7 0.0369(11) 0.0359(11) 0.0447(13) 0.0020(10) -0.0072(10) -0.0193(10)
C8 0.0355(10) 0.0312(10) 0.0383(12) -0.0037(9) 0.0003(9) -0.0108(9)
C9 0.0462(13) 0.0470(13) 0.0644(18) -0.0048(12) -0.0034(12) -0.0308(12)
C10 0.0592(16) 0.0442(14) 0.092(2) -0.0211(13) 0.0075(16) -0.0305(15)
C11 0.0615(17) 0.0361(12) 0.080(2) -0.0152(13) 0.0175(16) -0.0048(13)
C12 0.0478(13) 0.0418(12) 0.0498(16) -0.0025(12) 0.0020(12) 0.0030(11)
C13 0.0378(11) 0.0344(10) 0.0391(13) -0.0056(10) -0.0013(10) -0.0010(9)
C14 0.0403(11) 0.0352(10) 0.0278(11) -0.0007(10) 0.0006(9) -0.0101(8)
C15 0.0538(14) 0.0479(13) 0.0333(13) -0.0008(12) -0.0040(11) -0.0106(10)
C16 0.0602(15) 0.0522(13) 0.0382(14) 0.0050(13) -0.0103(12) -0.0049(11)
C17 0.0609(15) 0.0576(14) 0.0280(12) -0.0115(13) -0.0120(11) -0.0013(10)
C18 0.0502(12) 0.0466(12) 0.0243(11) -0.0162(11) -0.0030(9) -0.0090(9)
C19 0.0664(15) 0.0598(14) 0.0225(11) -0.0184(14) -0.0031(11) -0.0123(10)
C20 0.0644(15) 0.0596(14) 0.0286(12) -0.0140(14) 0.0037(11) -0.0228(11)
C21 0.0490(12) 0.0443(12) 0.0314(12) -0.0130(11) 0.0007(10) -0.0179(9)
C22 0.0536(14) 0.0497(13) 0.0484(15) -0.0070(12) 0.0026(12) -0.0265(11)
C23 0.0503(13) 0.0420(12) 0.0535(16) -0.0020(12) -0.0094(12) -0.0170(11)
C24 0.0477(12) 0.0376(11) 0.0373(13) -0.0105(11) -0.0076(10) -0.0081(9)
C25 0.0376(10) 0.0357(10) 0.0261(10) -0.0160(9) 0.0004(8) -0.0110(8)
C26 0.0401(11) 0.0382(10) 0.0228(10) -0.0163(10) -0.0012(8) -0.0089(8)
Cl1 0.0842(5) 0.0558(4) 0.0535(4) -0.0097(4) 0.0007(4) -0.0062(3)
Cl2 0.1015(6) 0.1024(6) 0.0450(4) -0.0271(5) -0.0060(4) 0.0281(4)
O7 0.0572(10) 0.0429(8) 0.0263(8) -0.0089(8) 0.0018(7) -0.0116(6)

loop_
_atom_type_symbol
_atom_type_description
_atom_type_scat_dispersion_real
_atom_type_scat_dispersion_imag
_atom_type_scat_source
C C 0.0033 0.0016 'International Tables Vol C Tables 4.2.6.8 and 6.1.1.4'
H H 0.0000 0.0000 'International Tables Vol C Tables 4.2.6.8 and 6.1.1.4'
N N 0.0061 0.0033 'International Tables Vol C Tables 4.2.6.8 and 6.1.1.4'
O O 0.0106 0.0060 'International Tables Vol C Tables 4.2.6.8 and 6.1.1.4'
Cl Cl 0.1484 0.1585 'International Tables Vol C Tables 4.2.6.8 and 6.1.1.4'
Zn Zn 0.2839 1.4301 'International Tables Vol C Tables 4.2.6.8 and 6.1.1.4'

loop_
_geom_angle_atom_site_label_1
_geom_angle_atom_site_label_2
_geom_angle_atom_site_label_3
_geom_angle
_geom_angle_publ_flag
O1 Zn1 O4 123.68(8) y
O1 Zn1 N1 98.46(8) y
O4 Zn1 N1 137.84(7) y
O1 Zn1 O7 94.31(8) y
O4 Zn1 O7 88.75(7) y
N1 Zn1 O7 89.25(7) y
O1 Zn1 N2 96.73(8) y
O4 Zn1 N2 94.37(7) y
N1 Zn1 N2 78.09(8) y
O7 Zn1 N2 164.28(7) y
C15 N1 C26 118.14(19) ?
C15 N1 Zn1 127.30(15) ?
C26 N1 Zn1 114.49(14) ?
C24 N2 C25 118.49(18) ?
C24 N2 Zn1 128.86(15) ?
C25 N2 Zn1 112.65(13) ?
C7 O1 Zn1 132.72(17) ?
C2 O3 H3A 106(2) ?
C14 O4 Zn1 113.35(13) ?
C9 O6 H6A 106(3) ?
C6 C1 C2 118.6(2) ?
C6 C1 C7 120.8(2) ?
C2 C1 C7 120.6(2) ?
O3 C2 C3 118.3(2) ?
O3 C2 C1 122.1(2) ?
C3 C2 C1 119.5(2) ?
C4 C3 C2 121.2(2) ?
C4 C3 H3 119.4 ?
C2 C3 H3 119.4 ?
C3 C4 C5 119.3(3) ?
C3 C4 H4 120.3 ?
C5 C4 H4 120.3 ?
C6 C5 C4 120.5(2) ?
C6 C5 Cl1 119.76(19) ?
C4 C5 Cl1 119.7(2) ?
C5 C6 C1 120.8(2) ?
C5 C6 H6 119.6 ?
C1 C6 H6 119.6 ?
O2 C7 O1 125.1(2) ?
O2 C7 C1 118.2(2) ?
O1 C7 C1 116.7(2) ?
C13 C8 C9 119.0(2) ?
C13 C8 C14 120.0(2) ?
C9 C8 C14 121.0(2) ?
O6 C9 C10 118.5(3) ?
O6 C9 C8 122.1(2) ?
C10 C9 C8 119.4(3) ?
C11 C10 C9 120.9(3) ?
C11 C10 H10 119.6 ?
C9 C10 H10 119.6 ?
C10 C11 C12 119.6(3) ?
C10 C11 H11 120.2 ?
C12 C11 H11 120.2 ?
C13 C12 C11 121.0(3) ?
C13 C12 Cl2 119.5(2) ?
C11 C12 Cl2 119.5(2) ?
C12 C13 C8 120.1(2) ?
C12 C13 H13 120.0 ?
C8 C13 H13 120.0 ?
O5 C14 O4 122.4(2) ?
O5 C14 C8 119.6(2) ?
O4 C14 C8 117.99(19) ?
N1 C15 C16 122.7(2) ?
N1 C15 H15 118.6 ?
C16 C15 H15 118.6 ?
C17 C16 C15 119.6(2) ?
C17 C16 H16 120.2 ?
C15 C16 H16 120.2 ?
C16 C17 C18 119.4(2) ?
C16 C17 H17 120.3 ?
C18 C17 H17 120.3 ?
C26 C18 C17 117.4(2) ?
C26 C18 C19 119.1(2) ?
C17 C18 C19 123.4(2) ?
C20 C19 C18 120.9(2) ?
C20 C19 H19 119.5 ?
C18 C19 H19 119.5 ?
C19 C20 C21 121.4(2) ?
C19 C20 H20 119.3 ?
C21 C20 H20 119.3 ?
C22 C21 C25 116.4(2) ?
C22 C21 C20 124.2(2) ?
C25 C21 C20 119.3(2) ?
C23 C22 C21 120.1(2) ?
C23 C22 H22 120.0 ?
C21 C22 H22 120.0 ?
C22 C23 C24 119.2(2) ?
C22 C23 H23 120.4 ?
C24 C23 H23 120.4 ?
N2 C24 C23 122.5(2) ?
N2 C24 H24 118.7 ?
C23 C24 H24 118.7 ?
N2 C25 C21 123.3(2) ?
N2 C25 C26 117.74(17) ?
C21 C25 C26 118.9(2) ?
N1 C26 C18 122.7(2) ?
N1 C26 C25 116.99(19) ?
C18 C26 C25 120.32(18) ?
Zn1 O7 H7B 112.3(16) ?
Zn1 O7 H7A 115.6(17) ?
H7B O7 H7A 105(3) ?

loop_
_geom_bond_atom_site_label_1
_geom_bond_atom_site_label_2
_geom_bond_distance
_geom_bond_publ_flag
Zn1 O1 1.9706(18) y
Zn1 O4 2.0094(17) y
Zn1 N1 2.099(2) y
Zn1 O7 2.1154(17) y
Zn1 N2 2.1599(18) y
N1 C15 1.325(3) ?
N1 C26 1.361(3) ?
N2 C24 1.323(3) ?
N2 C25 1.345(3) ?
O1 C7 1.265(3) ?
O2 C7 1.247(3) ?
O3 C2 1.346(3) ?
O3 H3A 0.847(10) ?
O4 C14 1.275(3) ?
O5 C14 1.244(3) ?
O6 C9 1.354(4) ?
O6 H6A 0.854(10) ?
C1 C6 1.386(3) ?
C1 C2 1.404(3) ?
C1 C7 1.494(3) ?
C2 C3 1.383(4) ?
C3 C4 1.366(4) ?
C3 H3 0.9300 ?
C4 C5 1.382(4) ?
C4 H4 0.9300 ?
C5 C6 1.372(3) ?
C5 Cl1 1.738(3) ?
C6 H6 0.9300 ?
C8 C13 1.393(3) ?
C8 C9 1.395(3) ?
C8 C14 1.492(3) ?
C9 C10 1.390(4) ?
C10 C11 1.364(5) ?
C10 H10 0.9300 ?
C11 C12 1.373(4) ?
C11 H11 0.9300 ?
C12 C13 1.372(3) ?
C12 Cl2 1.741(3) ?
C13 H13 0.9300 ?
C15 C16 1.389(3) ?
C15 H15 0.9300 ?
C16 C17 1.363(3) ?
C16 H16 0.9300 ?
C17 C18 1.404(3) ?
C17 H17 0.9300 ?
C18 C26 1.395(3) ?
C18 C19 1.432(3) ?
C19 C20 1.348(3) ?
C19 H19 0.9300 ?
C20 C21 1.424(3) ?
C20 H20 0.9300 ?
C21 C22 1.404(3) ?
C21 C25 1.410(3) ?
C22 C23 1.365(4) ?
C22 H22 0.9300 ?
C23 C24 1.400(3) ?
C23 H23 0.9300 ?
C24 H24 0.9300 ?
C25 C26 1.439(3) ?
O7 H7B 0.844(10) ?
O7 H7A 0.847(10) ?

loop_
_geom_hbond_atom_site_label_D
_geom_hbond_atom_site_label_H
_geom_hbond_atom_site_label_A
_geom_hbond_site_symmetry_A
_geom_hbond_distance_DH
_geom_hbond_distance_HA
_geom_hbond_distance_DA
_geom_hbond_angle_DHA
_geom_hbond_publ_flag
O3 H3A O2 1_555 0.850(10) 1.78(2) 2.552(3) 151(2) y
O6 H6A O5 1_555 0.850(10) 1.80(2) 2.577(3) 150(2) y
O7 H7A O4 2_677 0.850(10) 1.970(10) 2.785(3) 162(3) y
O7 H7B O2 2_677 0.840(10) 1.840(10) 2.672(3) 171(2) y

loop_
_geom_torsion_atom_site_label_1
_geom_torsion_atom_site_label_2
_geom_torsion_atom_site_label_3
_geom_torsion_atom_site_label_4
_geom_torsion
O1 Zn1 N1 C15 -81.8(2)
O4 Zn1 N1 C15 99.7(2)
O7 Zn1 N1 C15 12.4(2)
N2 Zn1 N1 C15 -177.0(2)
O1 Zn1 N1 C26 95.23(15)
O4 Zn1 N1 C26 -83.21(17)
O7 Zn1 N1 C26 -170.52(15)
N2 Zn1 N1 C26 0.08(14)
O1 Zn1 N2 C24 82.48(19)
O4 Zn1 N2 C24 -42.21(19)
N1 Zn1 N2 C24 179.75(19)
O7 Zn1 N2 C24 -143.2(2)
O1 Zn1 N2 C25 -98.22(15)
O4 Zn1 N2 C25 137.10(14)
N1 Zn1 N2 C25 -0.95(14)
O7 Zn1 N2 C25 36.1(3)
O4 Zn1 O1 C7 -24.4(2)
N1 Zn1 O1 C7 156.85(18)
O7 Zn1 O1 C7 66.96(19)
N2 Zn1 O1 C7 -124.25(19)
O1 Zn1 O4 C14 -176.53(12)
N1 Zn1 O4 C14 1.62(17)
O7 Zn1 O4 C14 89.13(14)
N2 Zn1 O4 C14 -75.44(14)
C6 C1 C2 O3 177.31(19)
C7 C1 C2 O3 -1.7(3)
C6 C1 C2 C3 -2.1(3)
C7 C1 C2 C3 178.89(19)
O3 C2 C3 C4 -177.8(2)
C1 C2 C3 C4 1.7(3)
C2 C3 C4 C5 -0.2(4)
C3 C4 C5 C6 -0.7(3)
C3 C4 C5 Cl1 179.04(18)
C4 C5 C6 C1 0.3(3)
Cl1 C5 C6 C1 -179.52(15)
C2 C1 C6 C5 1.2(3)
C7 C1 C6 C5 -179.84(17)
Zn1 O1 C7 O2 2.0(3)
Zn1 O1 C7 C1 -177.15(13)
C6 C1 C7 O2 -170.38(18)
C2 C1 C7 O2 8.6(3)
C6 C1 C7 O1 8.9(3)
C2 C1 C7 O1 -172.16(18)
C13 C8 C9 O6 179.8(2)
C14 C8 C9 O6 1.9(3)
C13 C8 C9 C10 0.8(3)
C14 C8 C9 C10 -177.2(2)
O6 C9 C10 C11 -179.5(2)
C8 C9 C10 C11 -0.5(4)
C9 C10 C11 C12 0.1(4)
C10 C11 C12 C13 -0.1(4)
C10 C11 C12 Cl2 178.2(2)
C11 C12 C13 C8 0.4(3)
Cl2 C12 C13 C8 -177.89(16)
C9 C8 C13 C12 -0.8(3)
C14 C8 C13 C12 177.21(19)
Zn1 O4 C14 O5 7.2(2)
Zn1 O4 C14 C8 -171.40(13)
C13 C8 C14 O5 -176.59(19)
C9 C8 C14 O5 1.3(3)
C13 C8 C14 O4 2.1(3)
C9 C8 C14 O4 -179.99(17)
C26 N1 C15 C16 0.5(4)
Zn1 N1 C15 C16 177.5(2)
N1 C15 C16 C17 0.7(4)
C15 C16 C17 C18 -1.1(4)
C16 C17 C18 C26 0.3(4)
C16 C17 C18 C19 -178.7(2)
C26 C18 C19 C20 -0.4(4)
C17 C18 C19 C20 178.5(2)
C18 C19 C20 C21 0.4(4)
C19 C20 C21 C22 179.5(2)
C19 C20 C21 C25 -0.4(4)
C25 C21 C22 C23 -2.3(3)
C20 C21 C22 C23 177.7(2)
C21 C22 C23 C24 0.9(4)
C25 N2 C24 C23 -0.9(3)
Zn1 N2 C24 C23 178.34(17)
C22 C23 C24 N2 0.8(4)
C24 N2 C25 C21 -0.7(3)
Zn1 N2 C25 C21 179.95(16)
C24 N2 C25 C26 -178.95(18)
Zn1 N2 C25 C26 1.7(2)
C22 C21 C25 N2 2.3(3)
C20 C21 C25 N2 -177.8(2)
C22 C21 C25 C26 -179.5(2)
C20 C21 C25 C26 0.5(3)
C15 N1 C26 C18 -1.4(3)
Zn1 N1 C26 C18 -178.73(17)
C15 N1 C26 C25 178.12(19)
Zn1 N1 C26 C25 0.8(2)
C17 C18 C26 N1 1.0(3)
C19 C18 C26 N1 180.0(2)
C17 C18 C26 C25 -178.5(2)
C19 C18 C26 C25 0.5(3)
N2 C25 C26 N1 -1.7(3)
C21 C25 C26 N1 179.96(19)
N2 C25 C26 C18 177.8(2)
C21 C25 C26 C18 -0.5(3)
